data_7001985
loop_
_publ_author_name
'Binobaid, Abeer'
'Iglesias, Manuel'
'Beetstra, Dirk J.'
'Kariuki, Benson'
'Dervisi, Athanasia'
'Fallis, Ian A.'
'Cavell, Kingsley J.'

_publ_section_title
;
 Expanded ring and functionalised expanded ring N-heterocyclic carbenes
 as ligands in catalysis
;
_journal_issue 35
_journal_name_full 'Dalton Transactions'
_journal_page_first 7099
_journal_paper_doi 10.1039/b909834h
_journal_year 2009
_chemical_formula_moiety 'C19 H23 N2 O2, I'
_chemical_formula_sum 'C19 H23 I N2 O2'
_chemical_formula_weight 438.29
_chemical_name_systematic
;
?
;
_space_group_IT_number 2
_symmetry_cell_setting triclinic
_symmetry_space_group_name_Hall '-P 1'
_symmetry_space_group_name_H-M 'P -1'
_atom_sites_solution_hydrogens geom
_atom_sites_solution_primary direct
_atom_sites_solution_secondary difmap
_audit_creation_method SHELXL-97
_cell_angle_alpha 106.1680(10)
_cell_angle_beta 94.4780(10)
_cell_angle_gamma 104.8850(10)
_cell_formula_units_Z 2
_cell_length_a 7.89000(10)
_cell_length_b 10.2100(2)
_cell_length_c 12.9030(3)
_cell_measurement_reflns_used 3551
_cell_measurement_temperature 296(2)
_cell_measurement_theta_max 27.49
_cell_measurement_theta_min 1.66
_cell_volume 952.20(3)
_computing_cell_refinement DENZO/SCALEPACK
_computing_data_collection 'cOLLECT,Nonius BV, 1997-2001'
_computing_data_reduction DENZO/SCALEPACK
_computing_structure_refinement SHELXL-97
_computing_structure_solution SHELXs-97
_diffrn_ambient_temperature 296(2)
_diffrn_measured_fraction_theta_full 0.993
_diffrn_measured_fraction_theta_max 0.993
_diffrn_radiation_monochromator graphite
_diffrn_radiation_source 'fine-focus sealed tube'
_diffrn_radiation_type MoK\a
_diffrn_radiation_wavelength 0.71073
_diffrn_reflns_av_R_equivalents 0.0349
_diffrn_reflns_av_sigmaI/netI 0.0485
_diffrn_reflns_limit_h_max 10
_diffrn_reflns_limit_h_min -10
_diffrn_reflns_limit_k_max 13
_diffrn_reflns_limit_k_min -13
_diffrn_reflns_limit_l_max 16
_diffrn_reflns_limit_l_min -16
_diffrn_reflns_number 8036
_diffrn_reflns_theta_full 27.49
_diffrn_reflns_theta_max 27.49
_diffrn_reflns_theta_min 1.66
_exptl_absorpt_coefficient_mu 1.694
_exptl_absorpt_correction_T_max 0.9353
_exptl_absorpt_correction_T_min 0.7281
_exptl_absorpt_correction_type empirical
_exptl_absorpt_process_details Denzo
_exptl_crystal_colour colourless
_exptl_crystal_density_diffrn 1.529
_exptl_crystal_density_method 'not measured'
_exptl_crystal_description plate
_exptl_crystal_F_000 440
_exptl_crystal_size_max 0.20
_exptl_crystal_size_mid 0.08
_exptl_crystal_size_min 0.04
_refine_diff_density_max 0.460
_refine_diff_density_min -0.666
_refine_diff_density_rms 0.152
_refine_ls_extinction_method none
_refine_ls_goodness_of_fit_ref 1.060
_refine_ls_hydrogen_treatment constr
_refine_ls_matrix_type full
_refine_ls_number_parameters 219
_refine_ls_number_reflns 4344
_refine_ls_number_restraints 0
_refine_ls_restrained_S_all 1.060
_refine_ls_R_factor_all 0.0538
_refine_ls_R_factor_gt 0.0370
_refine_ls_shift/su_max 0.001
_refine_ls_shift/su_mean 0.000
_refine_ls_structure_factor_coef Fsqd
_refine_ls_weighting_details 'calc w=1/[\s^2^(Fo^2^)+(0.0907P)^2^+0.0000P] where P=(Fo^2^+2Fc^2^)/3'
_refine_ls_weighting_scheme calc
_refine_ls_wR_factor_gt 0.1104
_refine_ls_wR_factor_ref 0.1405
_reflns_number_gt 3551
_reflns_number_total 4344
_reflns_threshold_expression >2sigma(I)
_cod_data_source_file b909834h.txt
_cod_data_source_block kjc0729
_cod_depositor_comments
;
The following automatic conversions were performed:
'_symmetry_cell_setting' value 'Triclinic' changed to 'triclinic'
according to '/home/saulius/struct/CIF-dictionaries/cif_core.dic'
dictionary named 'cif_core.dic' version 2.4.1 from 2010-06-29.

Automatic conversion script
Id: cif_fix_enum 1527 2010-12-29 10:47:43Z saulius 
;
_cod_original_sg_symbol_H-M P-1
_cod_database_code 7001985

loop_
_symmetry_equiv_pos_as_xyz
'x, y, z'
'-x, -y, -z'

loop_
_atom_site_label
_atom_site_type_symbol
_atom_site_fract_x
_atom_site_fract_y
_atom_site_fract_z
_atom_site_U_iso_or_equiv
_atom_site_adp_type
_atom_site_occupancy
_atom_site_symmetry_multiplicity
_atom_site_calc_flag
_atom_site_refinement_flags
_atom_site_disorder_assembly
_atom_site_disorder_group
C9 C 0.6023(9) 0.1026(6) -0.1950(5) 0.0684(16) Uani 1 1 d . . .
H9 H 0.6392 0.0593 -0.2591 0.082 Uiso 1 1 calc R . .
C1 C 0.4881(5) 0.2810(4) 0.1828(3) 0.0336(8) Uani 1 1 d . . .
H1 H 0.5545 0.2167 0.1762 0.040 Uiso 1 1 calc R . .
C2 C 0.3400(6) 0.4085(5) 0.0827(3) 0.0427(9) Uani 1 1 d . . .
H2A H 0.3150 0.4025 0.0064 0.051 Uiso 1 1 calc R . .
H2B H 0.4169 0.5036 0.1217 0.051 Uiso 1 1 calc R . .
C3 C 0.1682(6) 0.3867(6) 0.1280(4) 0.0517(11) Uani 1 1 d . . .
H3A H 0.0929 0.2912 0.0889 0.062 Uiso 1 1 calc R . .
H3B H 0.1086 0.4528 0.1124 0.062 Uiso 1 1 calc R . .
C4 C 0.1823(6) 0.4058(6) 0.2503(4) 0.0501(11) Uani 1 1 d . . .
H4A H 0.1253 0.4775 0.2827 0.060 Uiso 1 1 calc R . .
H4B H 0.1155 0.3169 0.2595 0.060 Uiso 1 1 calc R . .
C5 C 0.3677(5) 0.4487(4) 0.3136(3) 0.0381(9) Uani 1 1 d . . .
H5A H 0.4374 0.5351 0.3021 0.046 Uiso 1 1 calc R . .
H5B H 0.3608 0.4697 0.3910 0.046 Uiso 1 1 calc R . .
C6 C 0.4947(5) 0.2311(4) -0.0069(3) 0.0374(8) Uani 1 1 d . . .
C7 C 0.3683(6) 0.1244(4) -0.0891(3) 0.0419(9) Uani 1 1 d . . .
C8 C 0.4242(8) 0.0601(5) -0.1853(4) 0.0565(12) Uani 1 1 d . . .
H8 H 0.3429 -0.0106 -0.2422 0.068 Uiso 1 1 calc R . .
C10 C 0.7244(8) 0.2058(6) -0.1135(5) 0.0665(15) Uani 1 1 d . . .
H10 H 0.8432 0.2317 -0.1219 0.080 Uiso 1 1 calc R . .
C11 C 0.6709(7) 0.2729(5) -0.0173(4) 0.0513(11) Uani 1 1 d . . .
H11 H 0.7529 0.3444 0.0388 0.062 Uiso 1 1 calc R . .
C12 C 0.0643(8) -0.0076(6) -0.1514(6) 0.0798(18) Uani 1 1 d . . .
H12A H 0.0525 0.0303 -0.2109 0.120 Uiso 1 1 calc R . .
H12B H -0.0462 -0.0256 -0.1239 0.120 Uiso 1 1 calc R . .
H12C H 0.0947 -0.0951 -0.1766 0.120 Uiso 1 1 calc R . .
C13 C 0.5472(5) 0.3027(4) 0.3685(3) 0.0375(8) Uani 1 1 d . . .
C14 C 0.4414(6) 0.2263(4) 0.4271(3) 0.0401(9) Uani 1 1 d . . .
C15 C 0.5259(8) 0.1951(5) 0.5122(4) 0.0534(12) Uani 1 1 d . . .
H15 H 0.4590 0.1449 0.5525 0.064 Uiso 1 1 calc R . .
C16 C 0.7088(8) 0.2386(5) 0.5364(4) 0.0605(13) Uani 1 1 d . . .
H16 H 0.7637 0.2168 0.5933 0.073 Uiso 1 1 calc R . .
C17 C 0.8117(7) 0.3128(5) 0.4794(4) 0.0555(12) Uani 1 1 d . . .
H17 H 0.9349 0.3408 0.4969 0.067 Uiso 1 1 calc R . .
C18 C 0.7295(6) 0.3461(5) 0.3940(4) 0.0454(10) Uani 1 1 d . . .
H18 H 0.7977 0.3973 0.3548 0.055 Uiso 1 1 calc R . .
C19 C 0.1491(7) 0.1067(6) 0.4491(4) 0.0597(13) Uani 1 1 d . . .
H19A H 0.1784 0.0195 0.4432 0.090 Uiso 1 1 calc R . .
H19B H 0.0278 0.0852 0.4162 0.090 Uiso 1 1 calc R . .
H19C H 0.1646 0.1610 0.5248 0.090 Uiso 1 1 calc R . .
N1 N 0.4359(4) 0.3023(3) 0.0913(2) 0.0341(7) Uani 1 1 d . . .
N2 N 0.4601(4) 0.3373(3) 0.2819(3) 0.0340(7) Uani 1 1 d . . .
O1 O 0.2000(5) 0.0921(4) -0.0667(3) 0.0550(8) Uani 1 1 d . . .
O2 O 0.2637(4) 0.1879(4) 0.3938(3) 0.0513(7) Uani 1 1 d . . .
I1 I 0.83691(3) 0.64885(3) 0.24322(2) 0.04798(14) Uani 1 1 d . . .

loop_
_atom_site_aniso_label
_atom_site_aniso_U_11
_atom_site_aniso_U_22
_atom_site_aniso_U_33
_atom_site_aniso_U_23
_atom_site_aniso_U_13
_atom_site_aniso_U_12
C9 0.104(5) 0.065(3) 0.049(3) 0.017(3) 0.039(3) 0.041(4)
C1 0.0369(19) 0.0330(19) 0.0325(19) 0.0096(15) 0.0073(15) 0.0132(15)
C2 0.052(2) 0.047(2) 0.038(2) 0.0174(18) 0.0064(18) 0.025(2)
C3 0.042(2) 0.065(3) 0.048(3) 0.011(2) 0.0040(19) 0.026(2)
C4 0.038(2) 0.062(3) 0.051(3) 0.015(2) 0.0093(19) 0.018(2)
C5 0.043(2) 0.037(2) 0.034(2) 0.0060(16) 0.0061(16) 0.0164(17)
C6 0.046(2) 0.037(2) 0.0312(19) 0.0098(16) 0.0093(16) 0.0170(18)
C7 0.053(2) 0.033(2) 0.039(2) 0.0119(17) 0.0064(18) 0.0099(18)
C8 0.087(4) 0.041(2) 0.039(2) 0.0043(19) 0.009(2) 0.023(2)
C10 0.073(3) 0.072(4) 0.067(3) 0.023(3) 0.041(3) 0.031(3)
C11 0.052(2) 0.048(3) 0.053(3) 0.010(2) 0.017(2) 0.016(2)
C12 0.070(4) 0.051(3) 0.084(4) -0.003(3) -0.011(3) -0.008(3)
C13 0.045(2) 0.037(2) 0.0291(19) 0.0065(16) 0.0028(16) 0.0147(17)
C14 0.056(2) 0.033(2) 0.033(2) 0.0092(16) 0.0103(17) 0.0152(18)
C15 0.085(4) 0.038(2) 0.038(2) 0.0144(19) 0.006(2) 0.017(2)
C16 0.085(4) 0.052(3) 0.047(3) 0.014(2) -0.012(2) 0.030(3)
C17 0.056(3) 0.050(3) 0.059(3) 0.014(2) -0.006(2) 0.021(2)
C18 0.044(2) 0.045(2) 0.045(2) 0.013(2) 0.0000(19) 0.0123(19)
C19 0.067(3) 0.054(3) 0.057(3) 0.022(2) 0.026(3) 0.005(2)
N1 0.0387(17) 0.0361(17) 0.0274(15) 0.0057(13) 0.0053(13) 0.0155(14)
N2 0.0392(17) 0.0351(16) 0.0310(16) 0.0116(13) 0.0076(13) 0.0141(14)
O1 0.0498(18) 0.0495(19) 0.0512(19) 0.0077(15) 0.0001(15) 0.0004(15)
O2 0.0529(18) 0.0540(19) 0.0468(17) 0.0219(15) 0.0125(14) 0.0068(15)
I1 0.04325(19) 0.0526(2) 0.0460(2) 0.01732(15) 0.00377(13) 0.00925(14)

loop_
_atom_type_symbol
_atom_type_description
_atom_type_scat_dispersion_real
_atom_type_scat_dispersion_imag
_atom_type_scat_source
C C 0.0033 0.0016 'International Tables Vol C Tables 4.2.6.8 and 6.1.1.4'
H H 0.0000 0.0000 'International Tables Vol C Tables 4.2.6.8 and 6.1.1.4'
N N 0.0061 0.0033 'International Tables Vol C Tables 4.2.6.8 and 6.1.1.4'
O O 0.0106 0.0060 'International Tables Vol C Tables 4.2.6.8 and 6.1.1.4'
I I -0.4742 1.8119 'International Tables Vol C Tables 4.2.6.8 and 6.1.1.4'

loop_
_geom_angle_atom_site_label_1
_geom_angle_atom_site_label_2
_geom_angle_atom_site_label_3
_geom_angle
_geom_angle_site_symmetry_1
_geom_angle_site_symmetry_3
_geom_angle_publ_flag
C10 C9 C8 121.9(5) . . ?
N2 C1 N1 129.3(3) . . ?
N1 C2 C3 113.4(3) . . ?
C2 C3 C4 116.6(4) . . ?
C5 C4 C3 116.5(4) . . ?
N2 C5 C4 113.3(4) . . ?
C11 C6 C7 122.2(4) . . ?
C11 C6 N1 119.4(4) . . ?
C7 C6 N1 118.3(4) . . ?
O1 C7 C6 115.9(4) . . ?
O1 C7 C8 126.0(4) . . ?
C6 C7 C8 118.2(4) . . ?
C9 C8 C7 119.3(5) . . ?
C9 C10 C11 119.8(5) . . ?
C6 C11 C10 118.7(5) . . ?
C18 C13 C14 121.2(4) . . ?
C18 C13 N2 120.5(4) . . ?
C14 C13 N2 118.3(4) . . ?
O2 C14 C15 125.9(4) . . ?
O2 C14 C13 115.9(3) . . ?
C15 C14 C13 118.3(4) . . ?
C16 C15 C14 119.9(5) . . ?
C17 C16 C15 121.8(4) . . ?
C16 C17 C18 119.2(5) . . ?
C13 C18 C17 119.6(4) . . ?
C1 N1 C6 117.6(3) . . ?
C1 N1 C2 125.0(3) . . ?
C6 N1 C2 116.9(3) . . ?
C1 N2 C13 116.8(3) . . ?
C1 N2 C5 125.1(3) . . ?
C13 N2 C5 117.4(3) . . ?
C7 O1 C12 117.7(4) . . ?
C14 O2 C19 118.3(4) . . ?

loop_
_geom_bond_atom_site_label_1
_geom_bond_atom_site_label_2
_geom_bond_distance
_geom_bond_site_symmetry_2
_geom_bond_publ_flag
C9 C10 1.359(9) . ?
C9 C8 1.387(9) . ?
C1 N2 1.310(5) . ?
C1 N1 1.312(5) . ?
C2 N1 1.496(5) . ?
C2 C3 1.506(6) . ?
C3 C4 1.526(6) . ?
C4 C5 1.511(6) . ?
C5 N2 1.485(5) . ?
C6 C11 1.375(6) . ?
C6 C7 1.392(6) . ?
C6 N1 1.450(5) . ?
C7 O1 1.358(5) . ?
C7 C8 1.395(6) . ?
C10 C11 1.395(7) . ?
C12 O1 1.419(6) . ?
C13 C18 1.375(6) . ?
C13 C14 1.404(6) . ?
C13 N2 1.438(5) . ?
C14 O2 1.354(5) . ?
C14 C15 1.393(6) . ?
C15 C16 1.379(8) . ?
C16 C17 1.365(8) . ?
C17 C18 1.400(6) . ?
C19 O2 1.435(5) . ?

loop_
_cod_related_entry_id
_cod_related_entry_database
_cod_related_entry_code
1 ChemSpider 30652614
